data_7028268
loop_
_publ_author_name
'Urbanov\'a, Iva'
'Jambor, Roman'
'R\%u\<zi\<cka, Ale\<s'
'Jir\'asko, Robert'
'Dost\'al, Libor'

_publ_section_title
;
 Synthesis and structure of N,C-chelated organoantimony(v) and
 organobismuth(v) compounds.
;
_journal_issue 2
_journal_name_full 'Dalton transactions (Cambridge, England : 2003)'
_journal_page_first 505
_journal_page_last 512
_journal_paper_doi 10.1039/c3dt51733k
_journal_volume 43
_journal_year 2014
_chemical_formula_moiety 'C31 H32 N Sb'
_chemical_formula_sum 'C31 H32 N Sb'
_chemical_formula_weight 540.33
_chemical_name_systematic
;
 ?
;
_space_group_IT_number 14
_symmetry_cell_setting monoclinic
_symmetry_space_group_name_Hall '-P 2ybc'
_symmetry_space_group_name_H-M 'P 1 21/c 1'
_atom_sites_solution_hydrogens geom
_atom_sites_solution_primary direct
_atom_sites_solution_secondary difmap
_audit_creation_method SHELXL-97
_cell_angle_alpha 90
_cell_angle_beta 111.179(5)
_cell_angle_gamma 90
_cell_formula_units_Z 4
_cell_length_a 14.9640(9)
_cell_length_b 11.2940(5)
_cell_length_c 16.7969(12)
_cell_measurement_reflns_used 20009
_cell_measurement_temperature 150(1)
_cell_measurement_theta_max 28.5
_cell_measurement_theta_min 1
_cell_volume 2647.0(3)
_computing_cell_refinement 'COLLECT and DENZO'
_computing_data_collection 'COLLECT (Hooft, 1998) and DENZO (Otwinowski & Minor, 1997)'
_computing_data_reduction 'COLLECT and DENZO'
_computing_molecular_graphics 'PLATON (Spek, 2003)'
_computing_publication_material 'SHELXL-97 (Sheldrick, 2008)'
_computing_structure_refinement 'SHELXL-97 (Sheldrick, 1997)'
_computing_structure_solution 'SIR92 (Altomare et al., 1994)'
_diffrn_ambient_temperature 150(1)
_diffrn_detector_area_resol_mean 9.091
_diffrn_measured_fraction_theta_full 0.981
_diffrn_measured_fraction_theta_max 0.981
_diffrn_measurement_device_type 'Bruker Nonius KappaCCD area detector'
_diffrn_measurement_method '\f and \w scans to fill the Ewald sphere'
_diffrn_radiation_monochromator graphite
_diffrn_radiation_source 'fine-focus sealed tube'
_diffrn_radiation_type MoK\a
_diffrn_radiation_wavelength 0.71073
_diffrn_reflns_av_R_equivalents 0.0434
_diffrn_reflns_av_sigmaI/netI 0.0338
_diffrn_reflns_limit_h_max 18
_diffrn_reflns_limit_h_min -20
_diffrn_reflns_limit_k_max 15
_diffrn_reflns_limit_k_min -15
_diffrn_reflns_limit_l_max 22
_diffrn_reflns_limit_l_min -19
_diffrn_reflns_number 19973
_diffrn_reflns_theta_full 28.40
_diffrn_reflns_theta_max 28.40
_diffrn_reflns_theta_min 1.46
_diffrn_standards_number 0
_exptl_absorpt_coefficient_mu 1.060
_exptl_absorpt_correction_T_max 0.862
_exptl_absorpt_correction_T_min 0.722
_exptl_absorpt_correction_type integration
_exptl_absorpt_process_details
;
Gaussian integration (Coppens, 1970)
;
_exptl_crystal_colour yellow
_exptl_crystal_density_diffrn 1.356
_exptl_crystal_density_method 'not measured'
_exptl_crystal_description block
_exptl_crystal_F_000 1104
_exptl_crystal_size_max 0.42
_exptl_crystal_size_mid 0.33
_exptl_crystal_size_min 0.26
_refine_diff_density_max 1.113
_refine_diff_density_min -0.646
_refine_diff_density_rms 0.090
_refine_ls_extinction_method none
_refine_ls_goodness_of_fit_ref 1.206
_refine_ls_hydrogen_treatment constr
_refine_ls_matrix_type full
_refine_ls_number_parameters 317
_refine_ls_number_reflns 6519
_refine_ls_number_restraints 12
_refine_ls_restrained_S_all 1.210
_refine_ls_R_factor_all 0.0491
_refine_ls_R_factor_gt 0.0288
_refine_ls_shift/su_max 0.001
_refine_ls_shift/su_mean 0.000
_refine_ls_structure_factor_coef Fsqd
_refine_ls_weighting_details 'calc w=1/[\s^2^(Fo^2^)+(0.0000P)^2^+3.6548P] where P=(Fo^2^+2Fc^2^)/3'
_refine_ls_weighting_scheme calc
_refine_ls_wR_factor_gt 0.0570
_refine_ls_wR_factor_ref 0.0727
_reflns_number_gt 5230
_reflns_number_total 6519
_reflns_threshold_expression >2sigma(I)
_cod_data_source_file c3dt51733k.txt
_cod_data_source_block shelxl
_cod_original_sg_symbol_H-M 'P 21/c'
_cod_database_code 7028268

loop_
_symmetry_equiv_pos_as_xyz
'x, y, z'
'-x, y+1/2, -z+1/2'
'-x, -y, -z'
'x, -y-1/2, z-1/2'

loop_
_atom_site_label
_atom_site_type_symbol
_atom_site_fract_x
_atom_site_fract_y
_atom_site_fract_z
_atom_site_U_iso_or_equiv
_atom_site_adp_type
_atom_site_occupancy
_atom_site_symmetry_multiplicity
_atom_site_calc_flag
_atom_site_refinement_flags
_atom_site_disorder_assembly
_atom_site_disorder_group
Sb1 Sb 0.270513(12) 0.059763(15) 0.823949(11) 0.02399(6) Uani 1 1 d . . .
C16 C 0.1764(2) 0.3915(3) 1.0535(2) 0.0476(9) Uani 1 1 d . . .
H16A H 0.1708 0.4407 1.0053 0.057 Uiso 1 1 d R . .
H16B H 0.2407 0.3959 1.0944 0.057 Uiso 1 1 d R . .
H16C H 0.1324 0.4183 1.0793 0.057 Uiso 1 1 d R . .
N1 N 0.12941(16) 0.0843(2) 0.89824(14) 0.0265(5) Uani 1 1 d . . .
C8 C 0.05084(18) 0.1630(2) 0.88557(17) 0.0265(5) Uani 1 1 d . . .
C26 C 0.40223(19) 0.0159(2) 0.80354(17) 0.0267(5) Uani 1 1 d . . .
C7 C 0.13085(19) -0.0153(3) 0.93331(17) 0.0292(6) Uani 1 1 d . . .
H7 H 0.0800 -0.0357 0.9501 0.035 Uiso 1 1 d R . .
C9 C 0.06075(19) 0.2526(3) 0.94611(17) 0.0283(6) Uani 1 1 d . B .
C20 C 0.33461(18) 0.1957(2) 0.91594(17) 0.0255(5) Uani 1 1 d . . .
C2 C 0.20944(19) -0.0999(2) 0.94765(17) 0.0276(6) Uani 1 1 d . . .
C21 C 0.3789(2) 0.1751(3) 1.00278(18) 0.0319(6) Uani 1 1 d . . .
H21 H 0.3839 0.0982 1.0237 0.038 Uiso 1 1 d R . .
C4 C 0.2856(2) -0.2804(3) 1.0160(2) 0.0387(7) Uani 1 1 d . . .
H4 H 0.2870 -0.3459 1.0500 0.046 Uiso 1 1 d R . .
C31 C 0.4871(2) 0.0769(3) 0.84134(19) 0.0340(6) Uani 1 1 d . . .
H31 H 0.4907 0.1350 0.8816 0.041 Uiso 1 1 d R . .
C6 C 0.3528(2) -0.1677(2) 0.93043(18) 0.0298(6) Uani 1 1 d . . .
H6 H 0.4001 -0.1592 0.9070 0.036 Uiso 1 1 d R . .
C27 C 0.4000(2) -0.0712(3) 0.74386(18) 0.0361(7) Uani 1 1 d . . .
H27 H 0.3436 -0.1132 0.7170 0.043 Uiso 1 1 d R . .
C1 C 0.28029(19) -0.0836(2) 0.91199(16) 0.0254(5) Uani 1 1 d . . .
C17 C -0.0369(2) 0.0627(3) 0.74244(18) 0.0402(7) Uani 1 1 d DU . .
H17 H 0.0128 0.0026 0.7671 0.048 Uiso 1 1 calc R A 1
C14 C 0.1531(2) 0.2641(3) 1.02310(18) 0.0373(7) Uani 1 1 d . . .
H14 H 0.2051 0.2355 1.0055 0.045 Uiso 1 1 d R . .
C12 C -0.1043(2) 0.2352(3) 0.7999(2) 0.0406(7) Uani 1 1 d . . .
H12 H -0.1591 0.2314 0.7509 0.049 Uiso 1 1 d R B .
C3 C 0.2122(2) -0.1982(3) 0.99875(19) 0.0358(7) Uani 1 1 d . . .
H3 H 0.1644 -0.2089 1.0213 0.043 Uiso 1 1 d R . .
C25 C 0.3297(2) 0.3111(3) 0.8867(2) 0.0375(7) Uani 1 1 d . . .
H25 H 0.3003 0.3266 0.8287 0.045 Uiso 1 1 d R . .
C10 C -0.0155(2) 0.3299(3) 0.93198(19) 0.0346(6) Uani 1 1 d . . .
H10 H -0.0118 0.3883 0.9720 0.042 Uiso 1 1 d R B .
C30 C 0.5670(2) 0.0531(3) 0.8208(2) 0.0413(7) Uani 1 1 d . . .
H30 H 0.6231 0.0960 0.8467 0.050 Uiso 1 1 d R . .
C5 C 0.3560(2) -0.2645(3) 0.98249(19) 0.0354(7) Uani 1 1 d . . .
H5 H 0.4061 -0.3186 0.9950 0.043 Uiso 1 1 d R . .
C28 C 0.4795(2) -0.0964(3) 0.7238(2) 0.0437(8) Uani 1 1 d . . .
H28 H 0.4763 -0.1556 0.6844 0.052 Uiso 1 1 d R . .
C11 C -0.0977(2) 0.3211(3) 0.8592(2) 0.0394(7) Uani 1 1 d . B .
H11 H -0.1481 0.3737 0.8507 0.047 Uiso 1 1 d R . .
C29 C 0.5634(2) -0.0335(3) 0.7618(2) 0.0433(8) Uani 1 1 d . . .
H29 H 0.6169 -0.0501 0.7481 0.052 Uiso 1 1 d R . .
C13 C -0.0308(2) 0.1536(3) 0.81095(18) 0.0334(6) Uani 1 1 d . B .
C23 C 0.4104(2) 0.3825(3) 1.0285(2) 0.0451(8) Uani 1 1 d . . .
H23 H 0.4356 0.4448 1.0662 0.054 Uiso 1 1 d R . .
C22 C 0.4161(2) 0.2682(3) 1.0589(2) 0.0393(7) Uani 1 1 d . . .
H22 H 0.4449 0.2538 1.1171 0.047 Uiso 1 1 d R . .
C15 C 0.1518(3) 0.1853(4) 1.0966(2) 0.0565(10) Uani 1 1 d . . .
H15A H 0.0961 0.2034 1.1098 0.068 Uiso 1 1 d R . .
H15B H 0.2084 0.1993 1.1460 0.068 Uiso 1 1 d R . .
H15C H 0.1499 0.1038 1.0799 0.068 Uiso 1 1 d R . .
C18 C -0.1384(6) -0.0008(8) 0.7097(5) 0.063(3) Uani 0.648(15) 1 d PD B 1
H18A H -0.1487 -0.0387 0.7568 0.094 Uiso 0.648(15) 1 calc PR B 1
H18B H -0.1402 -0.0590 0.6675 0.094 Uiso 0.648(15) 1 calc PR B 1
H18C H -0.1877 0.0570 0.6849 0.094 Uiso 0.648(15) 1 calc PR B 1
C24 C 0.3676(3) 0.4041(3) 0.9425(2) 0.0485(9) Uani 1 1 d . . .
H24 H 0.3645 0.4811 0.9221 0.058 Uiso 1 1 d R . .
C19 C -0.0198(6) 0.1191(6) 0.6717(5) 0.0451(17) Uani 0.648(15) 1 d PD B 1
H19A H -0.0234 0.0610 0.6289 0.068 Uiso 0.648(15) 1 calc PR B 1
H19B H 0.0427 0.1547 0.6918 0.068 Uiso 0.648(15) 1 calc PR B 1
H19C H -0.0674 0.1791 0.6475 0.068 Uiso 0.648(15) 1 calc PR B 1
C18A C -0.0823(12) -0.0452(10) 0.7481(9) 0.054(4) Uani 0.352(15) 1 d PD B 2
H18D H -0.0823 -0.0970 0.7028 0.081 Uiso 0.352(15) 1 calc PR B 2
H18E H -0.1472 -0.0298 0.7432 0.081 Uiso 0.352(15) 1 calc PR B 2
H18F H -0.0484 -0.0820 0.8021 0.081 Uiso 0.352(15) 1 calc PR B 2
C19A C -0.0728(13) 0.1176(11) 0.6501(7) 0.048(3) Uani 0.352(15) 1 d PD B 2
H19D H -0.0377 0.1888 0.6504 0.072 Uiso 0.352(15) 1 calc PR B 2
H19E H -0.1399 0.1357 0.6326 0.072 Uiso 0.352(15) 1 calc PR B 2
H19F H -0.0628 0.0618 0.6110 0.072 Uiso 0.352(15) 1 calc PR B 2

loop_
_atom_site_aniso_label
_atom_site_aniso_U_11
_atom_site_aniso_U_22
_atom_site_aniso_U_33
_atom_site_aniso_U_23
_atom_site_aniso_U_13
_atom_site_aniso_U_12
Sb1 0.02446(9) 0.02291(9) 0.02170(9) 0.00133(7) 0.00485(6) 0.00040(7)
C16 0.0356(17) 0.058(2) 0.0413(18) -0.0200(16) 0.0037(14) 0.0005(16)
N1 0.0260(11) 0.0277(12) 0.0243(11) 0.0000(9) 0.0073(9) -0.0007(9)
C8 0.0242(13) 0.0280(14) 0.0279(13) 0.0037(11) 0.0100(11) 0.0007(11)
C26 0.0300(14) 0.0261(13) 0.0240(13) 0.0025(11) 0.0097(11) 0.0024(11)
C7 0.0252(13) 0.0329(15) 0.0284(14) 0.0020(11) 0.0084(11) -0.0019(11)
C9 0.0245(13) 0.0358(15) 0.0244(13) 0.0043(11) 0.0087(11) 0.0019(11)
C20 0.0245(13) 0.0233(13) 0.0305(14) -0.0022(11) 0.0122(11) -0.0003(10)
C2 0.0271(13) 0.0230(13) 0.0282(13) 0.0014(11) 0.0045(11) -0.0031(11)
C21 0.0294(14) 0.0327(15) 0.0309(14) 0.0026(12) 0.0077(11) 0.0037(12)
C4 0.0435(17) 0.0254(14) 0.0388(17) 0.0106(12) 0.0048(14) -0.0037(13)
C31 0.0334(15) 0.0349(16) 0.0343(15) -0.0074(12) 0.0131(12) -0.0016(12)
C6 0.0309(14) 0.0246(13) 0.0316(14) -0.0015(11) 0.0085(12) -0.0006(11)
C27 0.0376(16) 0.0374(17) 0.0305(14) -0.0073(13) 0.0091(12) -0.0021(13)
C1 0.0253(13) 0.0216(13) 0.0247(13) -0.0017(10) 0.0035(10) -0.0048(10)
C17 0.0420(17) 0.0366(16) 0.0280(14) 0.0002(13) -0.0043(12) 0.0044(14)
C14 0.0326(15) 0.0477(18) 0.0283(14) -0.0072(13) 0.0069(12) 0.0078(14)
C12 0.0300(15) 0.0433(18) 0.0390(17) 0.0045(14) 0.0012(13) 0.0033(13)
C3 0.0351(15) 0.0324(16) 0.0373(16) 0.0080(13) 0.0100(13) -0.0060(13)
C25 0.0510(19) 0.0281(15) 0.0352(16) 0.0008(12) 0.0176(14) -0.0012(13)
C10 0.0296(14) 0.0389(17) 0.0377(16) 0.0023(13) 0.0149(12) 0.0051(13)
C30 0.0314(15) 0.0467(19) 0.0463(18) -0.0052(15) 0.0147(14) -0.0014(14)
C5 0.0341(16) 0.0244(14) 0.0399(16) 0.0001(12) 0.0038(13) 0.0018(12)
C28 0.053(2) 0.0457(19) 0.0352(17) -0.0089(14) 0.0188(15) 0.0080(16)
C11 0.0285(15) 0.0405(17) 0.0472(18) 0.0099(15) 0.0114(13) 0.0101(13)
C29 0.0388(17) 0.056(2) 0.0398(17) 0.0014(15) 0.0203(14) 0.0114(15)
C13 0.0301(14) 0.0345(16) 0.0297(14) 0.0044(12) 0.0038(12) -0.0001(12)
C23 0.0377(17) 0.0368(18) 0.061(2) -0.0216(16) 0.0182(16) -0.0059(14)
C22 0.0313(15) 0.0504(19) 0.0318(15) -0.0138(14) 0.0061(13) -0.0022(14)
C15 0.070(3) 0.059(2) 0.0316(17) 0.0026(16) 0.0070(17) 0.017(2)
C18 0.070(5) 0.075(5) 0.044(4) -0.013(4) 0.021(4) -0.041(4)
C24 0.067(2) 0.0236(15) 0.056(2) -0.0057(15) 0.0233(19) -0.0040(15)
C19 0.044(4) 0.054(4) 0.044(4) -0.001(3) 0.024(3) -0.003(3)
C18A 0.075(10) 0.039(6) 0.044(7) -0.015(5) 0.016(7) -0.019(6)
C19A 0.059(9) 0.051(6) 0.034(6) 0.004(5) 0.018(6) 0.003(7)

loop_
_atom_type_symbol
_atom_type_description
_atom_type_scat_dispersion_real
_atom_type_scat_dispersion_imag
_atom_type_scat_source
C C 0.0033 0.0016 'International Tables Vol C Tables 4.2.6.8 and 6.1.1.4'
H H 0.0000 0.0000 'International Tables Vol C Tables 4.2.6.8 and 6.1.1.4'
N N 0.0061 0.0033 'International Tables Vol C Tables 4.2.6.8 and 6.1.1.4'
Sb Sb -0.5866 1.5461 'International Tables Vol C Tables 4.2.6.8 and 6.1.1.4'

loop_
_exptl_crystal_face_index_h
_exptl_crystal_face_index_k
_exptl_crystal_face_index_l
_exptl_crystal_face_perp_dist
0 1 0 0.204
0 -1 0 0.212
0 0 1 0.114
0 0 -1 0.038
1 0 0 0.166
-1 0 0 0.033
1 0 -1 0.128

loop_
_geom_angle_atom_site_label_1
_geom_angle_atom_site_label_2
_geom_angle_atom_site_label_3
_geom_angle
C20 Sb1 C1 98.12(10)
C20 Sb1 C26 94.70(10)
C1 Sb1 C26 95.50(10)
C14 C16 H16A 108.9
C14 C16 H16B 109.7
H16A C16 H16B 109.5
C14 C16 H16C 109.7
H16A C16 H16C 109.5
H16B C16 H16C 109.5
C7 N1 C8 119.8(2)
C13 C8 C9 122.1(3)
C13 C8 N1 119.4(2)
C9 C8 N1 118.4(2)
C31 C26 C27 117.5(3)
C31 C26 Sb1 123.3(2)
C27 C26 Sb1 119.0(2)
N1 C7 C2 122.2(3)
N1 C7 H7 118.9
C2 C7 H7 118.9
C10 C9 C8 117.7(3)
C10 C9 C14 122.1(3)
C8 C9 C14 120.3(2)
C21 C20 C25 118.3(3)
C21 C20 Sb1 123.9(2)
C25 C20 Sb1 117.8(2)
C3 C2 C1 120.4(3)
C3 C2 C7 117.6(3)
C1 C2 C7 121.9(2)
C20 C21 C22 120.6(3)
C20 C21 H21 119.8
C22 C21 H21 119.6
C5 C4 C3 119.6(3)
C5 C4 H4 120.3
C3 C4 H4 120.2
C26 C31 C30 121.5(3)
C26 C31 H31 119.2
C30 C31 H31 119.3
C1 C6 C5 121.6(3)
C1 C6 H6 119.2
C5 C6 H6 119.2
C28 C27 C26 121.4(3)
C28 C27 H27 119.2
C26 C27 H27 119.3
C6 C1 C2 117.6(2)
C6 C1 Sb1 121.2(2)
C2 C1 Sb1 120.95(19)
C18A C17 C19 131.6(6)
C18A C17 C13 115.5(5)
C19 C17 C13 110.1(4)
C18A C17 C19A 113.8(6)
C19 C17 C19A 28.1(5)
C13 C17 C19A 112.7(5)
C18A C17 C18 38.0(6)
C19 C17 C18 110.1(4)
C13 C17 C18 110.8(4)
C19A C17 C18 83.9(6)
C18A C17 H17 71.7
C19 C17 H17 108.6
C13 C17 H17 108.6
C19A C17 H17 128.7
C18 C17 H17 108.6
C9 C14 C16 113.2(3)
C9 C14 C15 111.4(3)
C16 C14 C15 110.3(3)
C9 C14 H14 107.0
C16 C14 H14 107.5
C15 C14 H14 107.1
C11 C12 C13 121.7(3)
C11 C12 H12 119.1
C13 C12 H12 119.2
C4 C3 C2 120.5(3)
C4 C3 H3 119.7
C2 C3 H3 119.8
C24 C25 C20 121.2(3)
C24 C25 H25 119.3
C20 C25 H25 119.5
C9 C10 C11 121.2(3)
C9 C10 H10 119.6
C11 C10 H10 119.3
C29 C30 C31 120.2(3)
C29 C30 H30 120.0
C31 C30 H30 119.9
C4 C5 C6 120.2(3)
C4 C5 H5 119.8
C6 C5 H5 120.0
C27 C28 C29 120.1(3)
C27 C28 H28 119.7
C29 C28 H28 120.2
C12 C11 C10 119.9(3)
C12 C11 H11 120.0
C10 C11 H11 120.1
C30 C29 C28 119.4(3)
C30 C29 H29 120.5
C28 C29 H29 120.2
C12 C13 C8 117.3(3)
C12 C13 C17 121.1(3)
C8 C13 C17 121.5(3)
C24 C23 C22 119.9(3)
C24 C23 H23 120.1
C22 C23 H23 120.0
C23 C22 C21 120.2(3)
C23 C22 H22 119.8
C21 C22 H22 120.0
C14 C15 H15A 109.2
C14 C15 H15B 109.8
H15A C15 H15B 109.5
C14 C15 H15C 109.4
H15A C15 H15C 109.5
H15B C15 H15C 109.5
C17 C18 H18A 109.5
C17 C18 H18B 109.5
H18A C18 H18B 109.5
C17 C18 H18C 109.5
H18A C18 H18C 109.5
H18B C18 H18C 109.5
C23 C24 C25 119.9(3)
C23 C24 H24 119.7
C25 C24 H24 120.4
C17 C19 H19A 109.5
C17 C19 H19B 109.5
H19A C19 H19B 109.5
C17 C19 H19C 109.5
H19A C19 H19C 109.5
H19B C19 H19C 109.5
C17 C18A H18D 109.5
C17 C18A H18E 109.5
H18D C18A H18E 109.5
C17 C18A H18F 109.5
H18D C18A H18F 109.5
H18E C18A H18F 109.5
C17 C19A H19D 109.5
C17 C19A H19E 109.5
H19D C19A H19E 109.5
C17 C19A H19F 109.5
H19D C19A H19F 109.5
H19E C19A H19F 109.5

loop_
_geom_bond_atom_site_label_1
_geom_bond_atom_site_label_2
_geom_bond_distance
Sb1 C20 2.143(3)
Sb1 C1 2.162(3)
Sb1 C26 2.176(3)
C16 C14 1.524(5)
C16 H16A 0.9600
C16 H16B 0.9601
C16 H16C 0.9600
N1 C7 1.266(4)
N1 C8 1.427(3)
C8 C13 1.403(4)
C8 C9 1.404(4)
C26 C31 1.382(4)
C26 C27 1.396(4)
C7 C2 1.466(4)
C7 H7 0.9301
C9 C10 1.387(4)
C9 C14 1.519(4)
C20 C21 1.387(4)
C20 C25 1.385(4)
C2 C3 1.395(4)
C2 C1 1.405(4)
C21 C22 1.388(4)
C21 H21 0.9300
C4 C5 1.375(4)
C4 C3 1.385(4)
C4 H4 0.9300
C31 C30 1.384(4)
C31 H31 0.9300
C6 C1 1.390(4)
C6 C5 1.390(4)
C6 H6 0.9299
C27 C28 1.379(4)
C27 H27 0.9301
C17 C18A 1.415(9)
C17 C19 1.451(6)
C17 C13 1.520(4)
C17 C19A 1.574(10)
C17 C18 1.587(7)
C17 H17 0.9800
C14 C15 1.527(5)
C14 H14 0.9800
C12 C11 1.368(5)
C12 C13 1.395(4)
C12 H12 0.9301
C3 H3 0.9301
C25 C24 1.384(4)
C25 H25 0.9299
C10 C11 1.389(4)
C10 H10 0.9299
C30 C29 1.380(5)
C30 H30 0.9299
C5 H5 0.9300
C28 C29 1.381(5)
C28 H28 0.9300
C11 H11 0.9300
C29 H29 0.9300
C23 C24 1.375(5)
C23 C22 1.378(5)
C23 H23 0.9300
C22 H22 0.9300
C15 H15A 0.9600
C15 H15B 0.9599
C15 H15C 0.9601
C18 H18A 0.9600
C18 H18B 0.9600
C18 H18C 0.9600
C24 H24 0.9301
C19 H19A 0.9600
C19 H19B 0.9600
C19 H19C 0.9600
C18A H18D 0.9600
C18A H18E 0.9600
C18A H18F 0.9600
C19A H19D 0.9600
C19A H19E 0.9600
C19A H19F 0.9600
